data_2243719
loop_
_publ_author_name
'Kalle, Paulina'
'Tatarin, Sergei V.'
'Zakharov, Alexander Yu.'
'Kiseleva, Marina A.'
'Bezzubov, Stanislav I.'

_publ_section_title
;
 Synthesis and comparative structural study of
 2-(pyridin-2-yl)-1<i>H</i>-perimidine and its mono- and
 di-<i>N</i>-methylated analogues
;
_journal_issue 2
_journal_name_full 'Acta Crystallographica Section E'
_journal_page_first 96
_journal_page_last 100
_journal_paper_doi 10.1107/S205698902100013X
_journal_volume 77
_journal_year 2021
_chemical_formula_iupac 'C18 H16 N3 +, I -'
_chemical_formula_moiety 'C18 H16 N3 +, I -'
_chemical_formula_sum 'C18 H16 I N3'
_chemical_formula_weight 401.24
_chemical_name_systematic
;
1,3-Dimethyl-2-(pyridin-2-yl)-1<i>H</i>-perimidinium iodide
;
_space_group_crystal_system monoclinic
_space_group_IT_number 14
_space_group_name_Hall '-P 2yn'
_space_group_name_H-M_alt 'P 1 21/n 1'
_atom_sites_solution_hydrogens geom
_atom_sites_solution_primary dual
_audit_creation_method
;
Olex2 1.3
(compiled Nov 21 2019 18:26:39 for OlexSys, GUI svn.r6003)
;
_cell_angle_alpha 90
_cell_angle_beta 103.6760(10)
_cell_angle_gamma 90
_cell_formula_units_Z 4
_cell_length_a 9.8821(2)
_cell_length_b 9.7125(2)
_cell_length_c 17.9839(4)
_cell_measurement_reflns_used 9859
_cell_measurement_temperature 230
_cell_measurement_theta_max 28.27
_cell_measurement_theta_min 2.33
_cell_volume 1677.16(6)
_computing_cell_refinement
;
SAINT (Bruker, 2017)
;
_computing_data_collection
;
APEX3 (Bruker, 2017)
;
_computing_data_reduction
;
SAINT (Bruker, 2017)
;
_computing_molecular_graphics
;
<i>OLEX2</i> (Dolomanov <i>et al.</i>,  2009)
;
_computing_publication_material
;
publCIF (Westrip, 2010)
;
_computing_structure_refinement
;
SHELXL (Sheldrick, 2015b)
;
_computing_structure_solution
;
SHELXT (Sheldrick, 2015a)
;
_diffrn_ambient_temperature 230
_diffrn_detector 'Bruker APEX2 area detector'
_diffrn_detector_area_resol_mean 7.9
_diffrn_measured_fraction_theta_full 0.988
_diffrn_measured_fraction_theta_max 0.988
_diffrn_measurement_device 'three-circle diffractometer'
_diffrn_measurement_device_type 'Bruker SMART APEXII'
_diffrn_measurement_method '\w scan'
_diffrn_radiation_monochromator 'mirror optics'
_diffrn_radiation_probe x-ray
_diffrn_radiation_type MoK\a
_diffrn_radiation_wavelength 0.71073
_diffrn_reflns_av_R_equivalents 0.0259
_diffrn_reflns_av_unetI/netI 0.0163
_diffrn_reflns_limit_h_max 13
_diffrn_reflns_limit_h_min -13
_diffrn_reflns_limit_k_max 12
_diffrn_reflns_limit_k_min -12
_diffrn_reflns_limit_l_max 23
_diffrn_reflns_limit_l_min -23
_diffrn_reflns_number 28389
_diffrn_reflns_theta_full 25.242
_diffrn_reflns_theta_max 28.356
_diffrn_reflns_theta_min 2.331
_diffrn_source 'fine-focus sealed X-ray tube'
_diffrn_source_current 30.0
_diffrn_source_power 1.5
_diffrn_source_voltage 50.0
_diffrn_standards_number 0
_exptl_absorpt_coefficient_mu 1.909
_exptl_absorpt_correction_T_max 0.7457
_exptl_absorpt_correction_T_min 0.6676
_exptl_absorpt_correction_type multi-scan
_exptl_absorpt_process_details
;
(<i>SADABS</i>; Krause <i>et al.</i>, 2015)
;
_exptl_crystal_colour yellow
_exptl_crystal_density_diffrn 1.589
_exptl_crystal_description block
_exptl_crystal_F_000 792
_exptl_crystal_size_max 0.32
_exptl_crystal_size_mid 0.18
_exptl_crystal_size_min 0.13
_refine_diff_density_max 0.717
_refine_diff_density_min -0.463
_refine_ls_extinction_method none
_refine_ls_goodness_of_fit_ref 1.055
_refine_ls_hydrogen_treatment constr
_refine_ls_matrix_type full
_refine_ls_number_parameters 201
_refine_ls_number_reflns 4146
_refine_ls_number_restraints 0
_refine_ls_restrained_S_all 1.055
_refine_ls_R_factor_all 0.0325
_refine_ls_R_factor_gt 0.0278
_refine_ls_shift/su_max 0.000
_refine_ls_shift/su_mean 0.000
_refine_ls_structure_factor_coef Fsqd
_refine_ls_weighting_details 'w=1/[\s^2^(Fo^2^)+(0.0273P)^2^+1.1509P] where P=(Fo^2^+2Fc^2^)/3'
_refine_ls_weighting_scheme calc
_refine_ls_wR_factor_gt 0.0643
_refine_ls_wR_factor_ref 0.0666
_reflns_number_gt 3700
_reflns_number_total 4146
_reflns_threshold_expression 'I > 2\s(I)'
_cod_data_source_file wm5594sup1.cif
_cod_data_source_block 3
_cod_original_cell_volume 1677.15(6)
_cod_database_code 2243719
_shelx_space_group_comment
;
The symmetry employed for this shelxl refinement is uniquely defined
by the following loop, which should always be used as a source of
symmetry information in preference to the above space-group names.
They are only intended as comments.
;
_shelx_estimated_absorpt_t_min 0.580
_shelx_estimated_absorpt_t_max 0.789

loop_
_space_group_symop_operation_xyz
'x, y, z'
'-x+1/2, y+1/2, -z+1/2'
'-x, -y, -z'
'x-1/2, -y-1/2, z-1/2'

loop_
_atom_site_type_symbol
_atom_site_label
_atom_site_fract_x
_atom_site_fract_y
_atom_site_fract_z
_atom_site_U_iso_or_equiv
_atom_site_adp_type
_atom_site_calc_flag
_atom_site_occupancy
_atom_site_disorder_assembly
_atom_site_disorder_group
I I1 0.46311(2) 0.43924(2) 0.27610(2) 0.05057(7) Uani d 1 . .
N N2 0.70014(19) 0.6145(2) 0.48068(10) 0.0417(4) Uani d 1 . .
C C14 0.6404(2) 0.8060(2) 0.39271(12) 0.0389(4) Uani d 1 . .
N N1 0.78491(17) 0.61380(19) 0.37060(10) 0.0380(4) Uani d 1 . .
C C11 0.8424(2) 0.4240(2) 0.45912(13) 0.0397(4) Uani d 1 . .
C C15 0.5033(2) 0.8101(2) 0.35210(14) 0.0475(5) Uani d 1 . .
H H15 0.453130 0.728579 0.336938 0.057 Uiso calc 1 . .
C C1 0.7119(2) 0.6712(2) 0.41527(12) 0.0377(4) Uani d 1 . .
N N3 0.7182(2) 0.9164(2) 0.41510(15) 0.0633(6) Uani d 1 . .
C C2 0.7651(2) 0.4869(2) 0.50629(13) 0.0425(5) Uani d 1 . .
C C10 0.8527(2) 0.4851(2) 0.38939(12) 0.0401(4) Uani d 1 . .
C C3 0.7545(3) 0.4271(3) 0.57385(16) 0.0573(6) Uani d 1 . .
H H3 0.701812 0.469174 0.604759 0.069 Uiso calc 1 . .
C C6 0.9113(2) 0.2971(2) 0.48227(15) 0.0494(5) Uani d 1 . .
C C16 0.4421(3) 0.9371(3) 0.33438(17) 0.0562(6) Uani d 1 . .
H H16 0.348626 0.943924 0.307067 0.067 Uiso calc 1 . .
C C7 0.9857(3) 0.2348(3) 0.43274(18) 0.0619(7) Uani d 1 . .
H H7 1.031867 0.150768 0.446700 0.074 Uiso calc 1 . .
C C13 0.6248(3) 0.6850(3) 0.53130(15) 0.0618(7) Uani d 1 . .
H H13A 0.589318 0.772451 0.508734 0.093 Uiso calc 1 . .
H H13B 0.687651 0.701041 0.580789 0.093 Uiso calc 1 . .
H H13C 0.547719 0.628024 0.537689 0.093 Uiso calc 1 . .
C C8 0.9909(3) 0.2948(3) 0.36572(18) 0.0646(7) Uani d 1 . .
H H8 1.039315 0.250527 0.333392 0.078 Uiso calc 1 . .
C C17 0.5194(3) 1.0531(2) 0.35717(18) 0.0600(7) Uani d 1 . .
H H17 0.480165 1.141064 0.346141 0.072 Uiso calc 1 . .
C C12 0.7915(3) 0.6767(3) 0.29709(13) 0.0525(6) Uani d 1 . .
H H12A 0.741265 0.619574 0.255397 0.079 Uiso calc 1 . .
H H12B 0.887977 0.684564 0.294207 0.079 Uiso calc 1 . .
H H12C 0.749586 0.767565 0.293224 0.079 Uiso calc 1 . .
C C18 0.6552(4) 1.0379(3) 0.3964(2) 0.0725(9) Uani d 1 . .
H H18 0.707770 1.118127 0.411245 0.087 Uiso calc 1 . .
C C9 0.9255(3) 0.4220(3) 0.34300(16) 0.0536(6) Uani d 1 . .
H H9 0.931871 0.462969 0.296594 0.064 Uiso calc 1 . .
C C5 0.8993(3) 0.2393(3) 0.55276(18) 0.0622(7) Uani d 1 . .
H H5 0.944762 0.155928 0.569505 0.075 Uiso calc 1 . .
C C4 0.8238(3) 0.3020(3) 0.59604(17) 0.0659(8) Uani d 1 . .
H H4 0.817190 0.261112 0.642411 0.079 Uiso calc 1 . .

loop_
_atom_site_aniso_label
_atom_site_aniso_U_11
_atom_site_aniso_U_22
_atom_site_aniso_U_33
_atom_site_aniso_U_12
_atom_site_aniso_U_13
_atom_site_aniso_U_23
I1 0.05271(10) 0.04098(9) 0.05737(11) -0.00419(6) 0.01171(7) -0.01150(6)
N2 0.0404(9) 0.0444(10) 0.0404(9) 0.0032(8) 0.0100(7) 0.0044(8)
C14 0.0395(10) 0.0339(10) 0.0430(10) -0.0019(8) 0.0090(8) 0.0019(8)
N1 0.0339(8) 0.0395(9) 0.0389(9) -0.0004(7) 0.0054(7) 0.0043(7)
C11 0.0312(9) 0.0350(10) 0.0467(11) -0.0059(8) -0.0029(8) 0.0020(8)
C15 0.0396(11) 0.0363(11) 0.0629(14) -0.0025(9) 0.0049(10) 0.0001(10)
C1 0.0313(9) 0.0375(10) 0.0416(10) -0.0021(8) 0.0035(8) 0.0033(8)
N3 0.0528(12) 0.0445(12) 0.0820(16) -0.0107(10) -0.0054(11) -0.0028(11)
C2 0.0363(10) 0.0416(11) 0.0463(11) -0.0045(9) 0.0031(9) 0.0085(9)
C10 0.0326(10) 0.0401(11) 0.0427(11) -0.0011(8) -0.0005(8) -0.0030(9)
C3 0.0531(14) 0.0652(17) 0.0532(14) -0.0032(12) 0.0118(11) 0.0165(12)
C6 0.0384(11) 0.0356(11) 0.0644(14) -0.0056(9) -0.0072(10) 0.0028(10)
C16 0.0457(13) 0.0501(14) 0.0697(16) 0.0107(11) 0.0079(12) 0.0046(12)
C7 0.0487(14) 0.0378(12) 0.088(2) 0.0056(11) -0.0068(13) -0.0064(12)
C13 0.0679(16) 0.0709(17) 0.0523(14) 0.0169(14) 0.0255(12) 0.0077(13)
C8 0.0539(15) 0.0597(16) 0.0761(18) 0.0122(13) 0.0072(13) -0.0189(14)
C17 0.0728(18) 0.0353(12) 0.0735(17) 0.0086(11) 0.0201(14) 0.0032(11)
C12 0.0540(13) 0.0605(15) 0.0452(12) 0.0073(12) 0.0163(10) 0.0136(11)
C18 0.075(2) 0.0353(13) 0.099(2) -0.0130(13) 0.0047(17) -0.0059(13)
C9 0.0497(13) 0.0563(14) 0.0530(13) 0.0056(11) 0.0086(11) -0.0080(11)
C5 0.0538(14) 0.0416(13) 0.0792(18) -0.0041(11) -0.0085(13) 0.0203(12)
C4 0.0599(16) 0.0647(17) 0.0673(17) -0.0064(14) 0.0036(13) 0.0311(14)

loop_
_atom_type_symbol
_atom_type_description
_atom_type_scat_dispersion_real
_atom_type_scat_dispersion_imag
_atom_type_scat_source
C C 0.0033 0.0016 'International Tables Vol C Tables 4.2.6.8 and 6.1.1.4'
H H 0.0000 0.0000 'International Tables Vol C Tables 4.2.6.8 and 6.1.1.4'
I I -0.4742 1.8119 'International Tables Vol C Tables 4.2.6.8 and 6.1.1.4'
N N 0.0061 0.0033 'International Tables Vol C Tables 4.2.6.8 and 6.1.1.4'

loop_
_geom_angle_atom_site_label_1
_geom_angle_atom_site_label_2
_geom_angle_atom_site_label_3
_geom_angle_site_symmetry_1
_geom_angle_site_symmetry_3
_geom_angle
_geom_angle_publ_flag
C1 N2 C2 . . 121.39(19) ?
C1 N2 C13 . . 121.1(2) ?
C2 N2 C13 . . 117.40(19) ?
C15 C14 C1 . . 120.71(19) ?
N3 C14 C15 . . 124.3(2) ?
N3 C14 C1 . . 114.99(19) ?
C1 N1 C10 . . 121.36(18) ?
C1 N1 C12 . . 121.10(18) ?
C10 N1 C12 . . 117.43(18) ?
C2 C11 C10 . . 121.08(19) ?
C2 C11 C6 . . 119.4(2) ?
C10 C11 C6 . . 119.6(2) ?
C14 C15 H15 . . 120.9 ?
C16 C15 C14 . . 118.2(2) ?
C16 C15 H15 . . 120.9 ?
N2 C1 C14 . . 117.88(19) ?
N1 C1 N2 . . 122.52(19) ?
N1 C1 C14 . . 119.60(18) ?
C14 N3 C18 . . 115.8(2) ?
C11 C2 N2 . . 116.78(19) ?
C3 C2 N2 . . 122.2(2) ?
C3 C2 C11 . . 121.0(2) ?
C11 C10 N1 . . 116.85(19) ?
C9 C10 N1 . . 122.4(2) ?
C9 C10 C11 . . 120.8(2) ?
C2 C3 H3 . . 120.6 ?
C2 C3 C4 . . 118.9(3) ?
C4 C3 H3 . . 120.6 ?
C7 C6 C11 . . 118.0(2) ?
C5 C6 C11 . . 118.0(2) ?
C5 C6 C7 . . 123.9(2) ?
C15 C16 H16 . . 120.5 ?
C17 C16 C15 . . 118.9(2) ?
C17 C16 H16 . . 120.5 ?
C6 C7 H7 . . 119.6 ?
C8 C7 C6 . . 120.8(2) ?
C8 C7 H7 . . 119.6 ?
N2 C13 H13A . . 109.5 ?
N2 C13 H13B . . 109.5 ?
N2 C13 H13C . . 109.5 ?
H13A C13 H13B . . 109.5 ?
H13A C13 H13C . . 109.5 ?
H13B C13 H13C . . 109.5 ?
C7 C8 H8 . . 119.2 ?
C7 C8 C9 . . 121.7(3) ?
C9 C8 H8 . . 119.2 ?
C16 C17 H17 . . 120.8 ?
C18 C17 C16 . . 118.4(2) ?
C18 C17 H17 . . 120.8 ?
N1 C12 H12A . . 109.5 ?
N1 C12 H12B . . 109.5 ?
N1 C12 H12C . . 109.5 ?
H12A C12 H12B . . 109.5 ?
H12A C12 H12C . . 109.5 ?
H12B C12 H12C . . 109.5 ?
N3 C18 C17 . . 124.5(2) ?
N3 C18 H18 . . 117.8 ?
C17 C18 H18 . . 117.8 ?
C10 C9 C8 . . 119.1(3) ?
C10 C9 H9 . . 120.4 ?
C8 C9 H9 . . 120.4 ?
C6 C5 H5 . . 119.6 ?
C4 C5 C6 . . 120.9(2) ?
C4 C5 H5 . . 119.6 ?
C3 C4 H4 . . 119.1 ?
C5 C4 C3 . . 121.8(3) ?
C5 C4 H4 . . 119.1 ?

loop_
_geom_bond_atom_site_label_1
_geom_bond_atom_site_label_2
_geom_bond_site_symmetry_2
_geom_bond_distance
_geom_bond_publ_flag
N2 C1 . 1.328(3) ?
N2 C2 . 1.422(3) ?
N2 C13 . 1.474(3) ?
C14 C15 . 1.379(3) ?
C14 C1 . 1.497(3) ?
C14 N3 . 1.326(3) ?
N1 C1 . 1.323(3) ?
N1 C10 . 1.421(3) ?
N1 C12 . 1.472(3) ?
C11 C2 . 1.408(3) ?
C11 C10 . 1.413(3) ?
C11 C6 . 1.422(3) ?
C15 H15 . 0.9400 ?
C15 C16 . 1.378(3) ?
N3 C18 . 1.339(4) ?
C2 C3 . 1.373(3) ?
C10 C9 . 1.369(3) ?
C3 H3 . 0.9400 ?
C3 C4 . 1.405(4) ?
C6 C7 . 1.417(4) ?
C6 C5 . 1.417(4) ?
C16 H16 . 0.9400 ?
C16 C17 . 1.369(4) ?
C7 H7 . 0.9400 ?
C7 C8 . 1.351(4) ?
C13 H13A . 0.9700 ?
C13 H13B . 0.9700 ?
C13 H13C . 0.9700 ?
C8 H8 . 0.9400 ?
C8 C9 . 1.409(4) ?
C17 H17 . 0.9400 ?
C17 C18 . 1.368(4) ?
C12 H12A . 0.9700 ?
C12 H12B . 0.9700 ?
C12 H12C . 0.9700 ?
C18 H18 . 0.9400 ?
C9 H9 . 0.9400 ?
C5 H5 . 0.9400 ?
C5 C4 . 1.345(4) ?
C4 H4 . 0.9400 ?

loop_
_geom_torsion_atom_site_label_1
_geom_torsion_atom_site_label_2
_geom_torsion_atom_site_label_3
_geom_torsion_atom_site_label_4
_geom_torsion_site_symmetry_1
_geom_torsion_site_symmetry_2
_geom_torsion_site_symmetry_3
_geom_torsion_site_symmetry_4
_geom_torsion
_geom_torsion_publ_flag
N2 C2 C3 C4 . . . . -178.8(2) ?
C14 C15 C16 C17 . . . . 0.4(4) ?
C14 N3 C18 C17 . . . . 0.3(5) ?
N1 C10 C9 C8 . . . . 179.6(2) ?
C11 C2 C3 C4 . . . . 0.7(4) ?
C11 C10 C9 C8 . . . . -0.2(4) ?
C11 C6 C7 C8 . . . . 0.2(4) ?
C11 C6 C5 C4 . . . . 0.6(4) ?
C15 C14 C1 N2 . . . . -87.1(3) ?
C15 C14 C1 N1 . . . . 93.6(3) ?
C15 C14 N3 C18 . . . . 0.6(4) ?
C15 C16 C17 C18 . . . . 0.4(5) ?
C1 N2 C2 C11 . . . . 0.2(3) ?
C1 N2 C2 C3 . . . . 179.7(2) ?
C1 C14 C15 C16 . . . . 178.6(2) ?
C1 C14 N3 C18 . . . . -179.0(3) ?
C1 N1 C10 C11 . . . . -2.1(3) ?
C1 N1 C10 C9 . . . . 178.1(2) ?
N3 C14 C15 C16 . . . . -1.0(4) ?
N3 C14 C1 N2 . . . . 92.5(3) ?
N3 C14 C1 N1 . . . . -86.8(3) ?
C2 N2 C1 C14 . . . . -179.88(18) ?
C2 N2 C1 N1 . . . . -0.6(3) ?
C2 C11 C10 N1 . . . . 1.7(3) ?
C2 C11 C10 C9 . . . . -178.6(2) ?
C2 C11 C6 C7 . . . . 178.6(2) ?
C2 C11 C6 C5 . . . . -0.2(3) ?
C2 C3 C4 C5 . . . . -0.3(4) ?
C10 N1 C1 N2 . . . . 1.7(3) ?
C10 N1 C1 C14 . . . . -179.10(18) ?
C10 C11 C2 N2 . . . . -0.7(3) ?
C10 C11 C2 C3 . . . . 179.7(2) ?
C10 C11 C6 C7 . . . . -1.6(3) ?
C10 C11 C6 C5 . . . . 179.6(2) ?
C6 C11 C2 N2 . . . . 179.11(18) ?
C6 C11 C2 C3 . . . . -0.5(3) ?
C6 C11 C10 N1 . . . . -178.17(18) ?
C6 C11 C10 C9 . . . . 1.6(3) ?
C6 C7 C8 C9 . . . . 1.2(4) ?
C6 C5 C4 C3 . . . . -0.4(4) ?
C16 C17 C18 N3 . . . . -0.8(5) ?
C7 C6 C5 C4 . . . . -178.1(3) ?
C7 C8 C9 C10 . . . . -1.3(4) ?
C13 N2 C1 C14 . . . . -2.8(3) ?
C13 N2 C1 N1 . . . . 176.4(2) ?
C13 N2 C2 C11 . . . . -177.0(2) ?
C13 N2 C2 C3 . . . . 2.6(3) ?
C12 N1 C1 N2 . . . . 177.7(2) ?
C12 N1 C1 C14 . . . . -3.1(3) ?
C12 N1 C10 C11 . . . . -178.33(19) ?
C12 N1 C10 C9 . . . . 1.9(3) ?
C5 C6 C7 C8 . . . . 178.9(3) ?

_cod_database_fobs_code 2243719
